data_1543716
loop_
_publ_author_name
'Yamada, Shigeyuki'
'Rokusha, Yuki'
'Kawano, Ryo'
'Fujisawa, Kaori'
'Tsutsumi, Osamu'

_publ_section_title
;
 Mesogenic gold complexes showing aggregation-induced enhancement of
 phosphorescence in both crystalline and liquid-crystalline phases.
;
_journal_name_full 'Faraday discussions'
_journal_page_first 269
_journal_page_last 283
_journal_paper_doi 10.1039/c6fd00157b
_journal_volume 196
_journal_year 2017
_chemical_formula_sum 'C17 H17 Au Cl N O'
_chemical_formula_weight 483.73
_chemical_melting_point 170
_chemical_name_systematic '(4-Butoxy-4'-isocyano-1,1'-biphenyl)gold(I) chloride'
_space_group_crystal_system triclinic
_space_group_IT_number 2
_space_group_name_Hall '-P 1'
_space_group_name_H-M_alt 'P -1'
_symmetry_space_group_name_Hall '-P 1'
_symmetry_space_group_name_H-M 'P -1'
_atom_sites_solution_hydrogens geom
_audit_update_record
;
2016-06-01 deposited with the CCDC.
2016-07-20 downloaded from the CCDC.
;
_cell_angle_alpha 61.4760(10)
_cell_angle_beta 71.000(2)
_cell_angle_gamma 69.885(2)
_cell_formula_units_Z 4
_cell_length_a 10.2724(5)
_cell_length_b 13.7308(7)
_cell_length_c 14.1704(7)
_cell_measurement_reflns_used 5797
_cell_measurement_temperature 296.0(2)
_cell_measurement_theta_max 28.5981
_cell_measurement_theta_min 2.4387
_cell_volume 1617.15(14)
_computing_cell_refinement 'Bruker SAINT'
_computing_data_collection 'Bruker APEX2'
_computing_data_reduction 'Bruker SAINT'
_computing_molecular_graphics 'Bruker SHELXTL'
_computing_publication_material 'Bruker SHELXTL'
_computing_structure_refinement 'SHELXL-2014 (Sheldrick 2014)'
_computing_structure_solution 'SHELXS-97 (Sheldrick 2008)'
_diffrn_ambient_temperature 296.0(2)
_diffrn_detector_area_resol_mean 10.4167
_diffrn_measured_fraction_theta_full 0.971
_diffrn_measured_fraction_theta_max 0.971
_diffrn_measurement_device_type 'Bruker D8 goniometer'
_diffrn_measurement_method 'omega scans'
_diffrn_radiation_monochromator graphite
_diffrn_radiation_type MoK\a
_diffrn_radiation_wavelength 0.71073
_diffrn_reflns_av_R_equivalents 0.0390
_diffrn_reflns_av_unetI/netI 0.0543
_diffrn_reflns_limit_h_max 12
_diffrn_reflns_limit_h_min -11
_diffrn_reflns_limit_k_max 16
_diffrn_reflns_limit_k_min -16
_diffrn_reflns_limit_l_max 16
_diffrn_reflns_limit_l_min -16
_diffrn_reflns_number 9969
_diffrn_reflns_theta_full 25.02
_diffrn_reflns_theta_max 25.02
_diffrn_reflns_theta_min 2.15
_exptl_absorpt_coefficient_mu 9.260
_exptl_absorpt_correction_T_max 0.46
_exptl_absorpt_correction_T_min 0.16
_exptl_absorpt_correction_type multi-scan
_exptl_absorpt_process_details 'SADABS V2014/4 (Bruker AXS Inc.)'
_exptl_crystal_colour 'pale yellow'
_exptl_crystal_density_diffrn 1.987
_exptl_crystal_density_method 'not measured'
_exptl_crystal_description rod
_exptl_crystal_F_000 920
_exptl_crystal_preparation Luminescent
_exptl_crystal_recrystallization_method 'Re-crystallisation from solvent'
_exptl_crystal_size_max 0.600
_exptl_crystal_size_mid 0.100
_exptl_crystal_size_min 0.100
_refine_diff_density_max 1.538
_refine_diff_density_min -1.478
_refine_ls_extinction_coef 0.0157(7)
_refine_ls_extinction_method SHELXL
_refine_ls_goodness_of_fit_ref 1.109
_refine_ls_hydrogen_treatment constr
_refine_ls_matrix_type full
_refine_ls_number_parameters 382
_refine_ls_number_reflns 5539
_refine_ls_number_restraints 330
_refine_ls_restrained_S_all 1.088
_refine_ls_R_factor_all 0.0461
_refine_ls_R_factor_gt 0.0360
_refine_ls_shift/su_max 0.001
_refine_ls_shift/su_mean 0.000
_refine_ls_structure_factor_coef Fsqd
_refine_ls_weighting_details 'w=1/[\s^2^(Fo^2^)+(0.0705P)^2^] where P=(Fo^2^+2Fc^2^)/3'
_refine_ls_weighting_scheme calc
_refine_ls_wR_factor_gt 0.1124
_refine_ls_wR_factor_ref 0.1207
_reflns_number_gt 4548
_reflns_number_total 5539
_reflns_threshold_expression 'I > 2\s(I)'
_cod_data_source_file c6fd00157b2.cif
_cod_data_source_block I
_cod_depositor_comments 'Adding full bibliography for 1543715--1543720.cif.'
_cod_database_code 1543716
_solvent_exptl_crystal_recrystallization_method hexane/dichloromethane

loop_
_space_group_symop_operation_xyz
'x, y, z'
'-x, -y, -z'

loop_
_atom_site_type_symbol
_atom_site_label
_atom_site_fract_x
_atom_site_fract_y
_atom_site_fract_z
_atom_site_U_iso_or_equiv
_atom_site_adp_type
_atom_site_calc_flag
_atom_site_refinement_flags_adp
_atom_site_refinement_flags_posn
_atom_site_occupancy
Au Au1 1.07252(3) 0.32326(2) 0.49607(2) 0.05650(15) Uani d U . 1
Au Au2 0.97096(3) -0.13778(2) 0.59554(2) 0.05580(15) Uani d U . 1
C C1 0.8706(8) 0.3605(7) 0.5429(7) 0.0608(18) Uani d U . 1
C C2 0.6063(7) 0.3934(6) 0.6191(6) 0.0563(16) Uani d U D 1
C C3 0.5278(6) 0.3520(6) 0.5895(6) 0.0598(17) Uani d U D 1
H H3 0.572 0.3127 0.5449 0.072 Uiso calc U R 1
C C4 0.3831(6) 0.3695(6) 0.6268(6) 0.0565(16) Uani d U D 1
H H4 0.3309 0.3404 0.6079 0.068 Uiso calc U R 1
C C5 0.3138(7) 0.4294(5) 0.6917(5) 0.0518(15) Uani d U D 1
C C6 0.3972(6) 0.4676(6) 0.7209(7) 0.0618(18) Uani d U D 1
H H6 0.3538 0.5046 0.7675 0.074 Uiso calc U R 1
C C7 0.5421(6) 0.4532(6) 0.6839(6) 0.0616(18) Uani d U D 1
H H7 0.5946 0.4828 0.7021 0.074 Uiso calc U R 1
C C8 0.1578(6) 0.4496(5) 0.7289(5) 0.0496(15) Uani d U D 1
C C9 0.0810(6) 0.3845(5) 0.7286(6) 0.0539(16) Uani d U D 1
H H9 0.1278 0.3255 0.7063 0.065 Uiso calc U R 1
C C10 -0.0647(6) 0.4060(5) 0.7612(6) 0.0535(16) Uani d U D 1
H H10 -0.1141 0.3608 0.7608 0.064 Uiso calc U R 1
C C11 -0.1378(7) 0.4930(5) 0.7939(6) 0.0533(15) Uani d U D 1
C C12 -0.0625(6) 0.5582(6) 0.7955(7) 0.0591(17) Uani d U D 1
H H12 -0.1098 0.6173 0.8175 0.071 Uiso calc U R 1
C C13 0.0834(6) 0.5356(6) 0.7643(6) 0.0562(16) Uani d U D 1
H H13 0.1328 0.5792 0.7671 0.067 Uiso calc U R 1
C C14 -0.3623(7) 0.6043(7) 0.8489(7) 0.0547(16) Uani d U D 1
H H14A -0.3338 0.674 0.7941 0.066 Uiso calc U R 1
H H14B -0.3476 0.59 0.9191 0.066 Uiso calc U R 1
C C15 -0.5160(6) 0.6135(6) 0.8552(6) 0.0589(17) Uani d U D 1
H H15A -0.5369 0.5387 0.8976 0.071 Uiso calc U R 1
H H15B -0.5325 0.6415 0.782 0.071 Uiso calc U R 1
C C16 -0.6138(6) 0.6933(7) 0.9081(7) 0.0633(19) Uani d U D 1
H H16A -0.6007 0.6632 0.9826 0.076 Uiso calc U R 1
H H16B -0.5896 0.767 0.8679 0.076 Uiso calc U R 1
C C17 -0.7674(7) 0.7075(8) 0.9092(8) 0.078(2) Uani d U D 1
H H17A -0.7797 0.7341 0.8358 0.117 Uiso calc U R 1
H H17B -0.8262 0.7618 0.9389 0.117 Uiso calc U R 1
H H17C -0.7936 0.6356 0.9537 0.117 Uiso calc U R 1
C C18 0.7669(8) -0.0864(7) 0.6254(6) 0.0558(17) Uani d U . 1
C C19 0.5025(7) -0.0221(5) 0.6761(6) 0.0549(16) Uani d U D 1
C C20 0.4190(6) -0.0563(6) 0.6434(6) 0.0578(17) Uani d U D 1
H H20 0.4603 -0.0992 0.6021 0.069 Uiso calc U R 1
C C21 0.2738(6) -0.0260(6) 0.6728(6) 0.0517(15) Uani d U D 1
H H21 0.2178 -0.0487 0.6503 0.062 Uiso calc U R 1
C C22 0.2088(7) 0.0377(5) 0.7351(5) 0.0452(13) Uani d U D 1
C C23 0.2953(6) 0.0703(6) 0.7671(6) 0.0531(15) Uani d U D 1
H H23 0.2545 0.1116 0.8099 0.064 Uiso calc U R 1
C C24 0.4405(6) 0.0429(6) 0.7366(6) 0.0540(16) Uani d U D 1
H H24 0.4966 0.0678 0.7566 0.065 Uiso calc U R 1
C C25 0.0529(6) 0.0647(5) 0.7682(5) 0.0460(14) Uani d U D 1
C C26 -0.0327(6) 0.0672(5) 0.7078(6) 0.0545(16) Uani d U D 1
H H26 0.0095 0.0534 0.6452 0.065 Uiso calc U R 1
C C27 -0.1783(6) 0.0896(6) 0.7385(5) 0.0547(16) Uani d U D 1
H H27 -0.2327 0.09 0.697 0.066 Uiso calc U R 1
C C28 -0.2430(7) 0.1112(6) 0.8307(5) 0.0500(14) Uani d U D 1
C C29 -0.1615(6) 0.1122(6) 0.8906(6) 0.0564(16) Uani d U D 1
H H29 -0.2041 0.1281 0.9521 0.068 Uiso calc U R 1
C C30 -0.0158(6) 0.0893(6) 0.8586(5) 0.0542(16) Uani d U D 1
H H30 0.038 0.0905 0.8994 0.065 Uiso calc U R 1
C C31 -0.4637(7) 0.1649(7) 0.9407(7) 0.0599(17) Uani d U D 1
H H31A -0.4483 0.2381 0.9228 0.072 Uiso calc U R 1
H H31B -0.4318 0.1104 1.0085 0.072 Uiso calc U R 1
C C32 -0.6183(6) 0.1740(7) 0.9535(6) 0.0602(17) Uani d U D 1
H H32A -0.6471 0.2255 0.8838 0.072 Uiso calc U R 1
H H32B -0.6321 0.0998 0.9728 0.072 Uiso calc U R 1
C C33 -0.7107(7) 0.2160(9) 1.0393(8) 0.081(2) Uani d U D 1
H H33A -0.6961 0.2899 1.0204 0.097 Uiso calc U R 1
H H33B -0.6824 0.1641 1.109 0.097 Uiso calc U R 1
C C34 -0.8654(8) 0.2265(9) 1.0518(8) 0.084(3) Uani d U D 1
H H34A -0.8963 0.2829 0.9851 0.127 Uiso calc U R 1
H H34B -0.9183 0.2487 1.1108 0.127 Uiso calc U R 1
H H34C -0.8803 0.1546 1.0674 0.127 Uiso calc U R 1
Cl Cl1 1.3100(2) 0.27616(19) 0.44779(18) 0.0659(5) Uani d . . 1
Cl Cl2 1.2084(2) -0.19657(18) 0.56667(19) 0.0645(5) Uani d . . 1
N N1 0.7517(7) 0.3788(5) 0.5775(5) 0.0599(15) Uani d U . 1
N N2 0.6484(6) -0.0551(5) 0.6483(5) 0.0564(14) Uani d U . 1
O O1 -0.2822(5) 0.5099(4) 0.8192(4) 0.0603(12) Uani d U . 1
O O2 -0.3873(5) 0.1287(4) 0.8552(4) 0.0602(12) Uani d U . 1

loop_
_atom_site_aniso_label
_atom_site_aniso_U_11
_atom_site_aniso_U_22
_atom_site_aniso_U_33
_atom_site_aniso_U_12
_atom_site_aniso_U_13
_atom_site_aniso_U_23
Au1 0.0515(2) 0.0649(2) 0.0529(2) -0.01522(14) -0.00533(13) -0.02578(16)
Au2 0.0529(2) 0.0643(2) 0.0549(2) -0.01427(14) -0.00428(14) -0.03147(16)
C1 0.053(4) 0.060(4) 0.062(4) -0.016(3) -0.001(3) -0.025(3)
C2 0.052(3) 0.059(3) 0.059(4) -0.009(3) -0.011(3) -0.027(3)
C3 0.060(4) 0.065(4) 0.060(4) -0.007(3) -0.012(3) -0.034(3)
C4 0.055(3) 0.062(4) 0.062(4) -0.015(3) -0.009(3) -0.033(3)
C5 0.052(3) 0.052(3) 0.052(3) -0.013(3) -0.011(3) -0.020(3)
C6 0.053(4) 0.066(4) 0.069(4) -0.014(3) -0.006(3) -0.033(3)
C7 0.052(3) 0.065(4) 0.074(4) -0.016(3) -0.008(3) -0.034(3)
C8 0.047(3) 0.051(3) 0.053(3) -0.015(3) -0.008(3) -0.021(3)
C9 0.056(3) 0.049(3) 0.061(4) -0.013(3) -0.014(3) -0.024(3)
C10 0.053(3) 0.055(3) 0.061(4) -0.016(3) -0.014(3) -0.026(3)
C11 0.048(3) 0.057(3) 0.059(4) -0.019(3) -0.007(3) -0.025(3)
C12 0.055(4) 0.062(4) 0.070(4) -0.019(3) -0.004(3) -0.036(3)
C13 0.054(3) 0.061(4) 0.063(4) -0.020(3) -0.007(3) -0.031(3)
C14 0.053(3) 0.067(4) 0.056(4) -0.022(3) -0.004(3) -0.033(3)
C15 0.051(3) 0.069(4) 0.057(4) -0.023(3) -0.004(3) -0.025(3)
C16 0.052(4) 0.068(4) 0.066(4) -0.015(3) -0.004(3) -0.028(4)
C17 0.053(4) 0.101(6) 0.080(6) -0.011(4) -0.014(4) -0.041(5)
C18 0.062(4) 0.066(4) 0.046(4) -0.015(3) -0.010(3) -0.027(3)
C19 0.051(3) 0.055(3) 0.055(4) -0.016(3) -0.006(3) -0.020(3)
C20 0.061(4) 0.060(4) 0.057(4) -0.014(3) -0.005(3) -0.031(3)
C21 0.059(4) 0.056(3) 0.056(4) -0.019(3) -0.010(3) -0.032(3)
C22 0.053(3) 0.049(3) 0.039(3) -0.015(2) -0.013(2) -0.018(2)
C23 0.057(3) 0.060(3) 0.052(4) -0.013(3) -0.013(3) -0.029(3)
C24 0.054(3) 0.060(4) 0.058(4) -0.019(3) -0.015(3) -0.025(3)
C25 0.056(3) 0.051(3) 0.043(3) -0.015(3) -0.014(3) -0.023(3)
C26 0.060(4) 0.057(3) 0.050(4) -0.018(3) -0.009(3) -0.022(3)
C27 0.059(4) 0.068(4) 0.047(4) -0.018(3) -0.020(3) -0.021(3)
C28 0.054(3) 0.061(3) 0.048(3) -0.016(3) -0.016(3) -0.027(3)
C29 0.058(4) 0.072(4) 0.052(4) -0.014(3) -0.009(3) -0.038(3)
C30 0.055(3) 0.069(4) 0.051(4) -0.015(3) -0.013(3) -0.031(3)
C31 0.059(4) 0.072(4) 0.060(4) -0.012(3) -0.013(3) -0.037(3)
C32 0.055(4) 0.070(4) 0.061(4) -0.012(3) -0.012(3) -0.032(3)
C33 0.070(5) 0.104(5) 0.083(5) -0.018(4) -0.015(4) -0.051(5)
C34 0.060(5) 0.103(6) 0.086(6) -0.009(5) -0.008(4) -0.046(5)
Cl1 0.0521(10) 0.0838(13) 0.0661(12) -0.0172(9) -0.0034(9) -0.0383(11)
Cl2 0.0561(10) 0.0734(12) 0.0758(13) -0.0128(9) -0.0074(9) -0.0444(11)
N1 0.055(3) 0.058(3) 0.064(4) -0.013(3) -0.006(3) -0.025(3)
N2 0.052(3) 0.061(3) 0.056(3) -0.016(3) -0.006(3) -0.025(3)
O1 0.047(2) 0.065(3) 0.072(3) -0.018(2) -0.004(2) -0.032(2)
O2 0.054(3) 0.079(3) 0.058(3) -0.013(2) -0.011(2) -0.037(2)

loop_
_atom_type_symbol
_atom_type_description
_atom_type_scat_dispersion_real
_atom_type_scat_dispersion_imag
_atom_type_scat_source
C C 0.0033 0.0016 'International Tables Vol C Tables 4.2.6.8 and 6.1.1.4'
H H 0.0000 0.0000 'International Tables Vol C Tables 4.2.6.8 and 6.1.1.4'
N N 0.0061 0.0033 'International Tables Vol C Tables 4.2.6.8 and 6.1.1.4'
O O 0.0106 0.0060 'International Tables Vol C Tables 4.2.6.8 and 6.1.1.4'
Cl Cl 0.1484 0.1585 'International Tables Vol C Tables 4.2.6.8 and 6.1.1.4'
Au Au -2.0133 8.8022 'International Tables Vol C Tables 4.2.6.8 and 6.1.1.4'

loop_
_geom_angle_atom_site_label_1
_geom_angle_atom_site_label_2
_geom_angle_atom_site_label_3
_geom_angle
C1 Au1 Cl1 177.8(3)
C18 Au2 Cl2 177.7(2)
N1 C1 Au1 175.7(8)
C7 C2 C3 121.1(6)
C7 C2 N1 120.2(6)
C3 C2 N1 118.7(6)
C4 C3 C2 119.3(6)
C4 C3 H3 120.4
C2 C3 H3 120.4
C3 C4 C5 121.8(6)
C3 C4 H4 119.1
C5 C4 H4 119.1
C4 C5 C6 116.8(6)
C4 C5 C8 120.9(5)
C6 C5 C8 122.2(5)
C7 C6 C5 123.0(7)
C7 C6 H6 118.5
C5 C6 H6 118.5
C2 C7 C6 117.9(7)
C2 C7 H7 121.0
C6 C7 H7 121.0
C9 C8 C13 117.4(6)
C9 C8 C5 121.5(5)
C13 C8 C5 121.1(5)
C8 C9 C10 120.9(6)
C8 C9 H9 119.6
C10 C9 H9 119.6
C11 C10 C9 121.3(6)
C11 C10 H10 119.4
C9 C10 H10 119.4
O1 C11 C10 116.2(5)
O1 C11 C12 125.2(5)
C10 C11 C12 118.5(6)
C11 C12 C13 120.1(6)
C11 C12 H12 120.0
C13 C12 H12 120.0
C12 C13 C8 121.8(6)
C12 C13 H13 119.1
C8 C13 H13 119.1
O1 C14 C15 106.0(6)
O1 C14 H14A 110.5
C15 C14 H14A 110.5
O1 C14 H14B 110.5
C15 C14 H14B 110.5
H14A C14 H14B 108.7
C14 C15 C16 111.2(6)
C14 C15 H15A 109.4
C16 C15 H15A 109.4
C14 C15 H15B 109.4
C16 C15 H15B 109.4
H15A C15 H15B 108.0
C17 C16 C15 111.3(7)
C17 C16 H16A 109.4
C15 C16 H16A 109.4
C17 C16 H16B 109.4
C15 C16 H16B 109.4
H16A C16 H16B 108.0
C16 C17 H17A 109.5
C16 C17 H17B 109.5
H17A C17 H17B 109.5
C16 C17 H17C 109.5
H17A C17 H17C 109.5
H17B C17 H17C 109.5
N2 C18 Au2 175.5(7)
C20 C19 C24 120.2(6)
C20 C19 N2 118.9(6)
C24 C19 N2 121.0(6)
C21 C20 C19 119.3(6)
C21 C20 H20 120.4
C19 C20 H20 120.4
C20 C21 C22 121.7(6)
C20 C21 H21 119.1
C22 C21 H21 119.1
C23 C22 C21 117.7(6)
C23 C22 C25 122.3(5)
C21 C22 C25 120.0(5)
C24 C23 C22 121.4(6)
C24 C23 H23 119.3
C22 C23 H23 119.3
C23 C24 C19 119.7(6)
C23 C24 H24 120.1
C19 C24 H24 120.1
C30 C25 C26 116.5(6)
C30 C25 C22 122.8(5)
C26 C25 C22 120.7(5)
C27 C26 C25 121.8(6)
C27 C26 H26 119.1
C25 C26 H26 119.1
C28 C27 C26 120.0(6)
C28 C27 H27 120.0
C26 C27 H27 120.0
O2 C28 C29 125.4(5)
O2 C28 C27 115.0(5)
C29 C28 C27 119.6(6)
C28 C29 C30 119.4(6)
C28 C29 H29 120.3
C30 C29 H29 120.3
C25 C30 C29 122.7(6)
C25 C30 H30 118.7
C29 C30 H30 118.7
O2 C31 C32 108.1(6)
O2 C31 H31A 110.1
C32 C31 H31A 110.1
O2 C31 H31B 110.1
C32 C31 H31B 110.1
H31A C31 H31B 108.4
C33 C32 C31 112.9(7)
C33 C32 H32A 109.0
C31 C32 H32A 109.0
C33 C32 H32B 109.0
C31 C32 H32B 109.0
H32A C32 H32B 107.8
C32 C33 C34 113.3(7)
C32 C33 H33A 108.9
C34 C33 H33A 108.9
C32 C33 H33B 108.9
C34 C33 H33B 108.9
H33A C33 H33B 107.7
C33 C34 H34A 109.5
C33 C34 H34B 109.5
H34A C34 H34B 109.5
C33 C34 H34C 109.5
H34A C34 H34C 109.5
H34B C34 H34C 109.5
C1 N1 C2 175.4(8)
C18 N2 C19 176.8(8)
C11 O1 C14 117.5(5)
C28 O2 C31 118.7(5)

loop_
_geom_bond_atom_site_label_1
_geom_bond_atom_site_label_2
_geom_bond_distance
Au1 C1 1.924(8)
Au1 Cl1 2.2553(19)
Au2 C18 1.940(8)
Au2 Cl2 2.254(2)
C1 N1 1.145(10)
C2 C7 1.380(6)
C2 C3 1.383(6)
C2 N1 1.397(9)
C3 C4 1.382(6)
C3 H3 0.93
C4 C5 1.387(6)
C4 H4 0.93
C5 C6 1.388(6)
C5 C8 1.485(9)
C6 C7 1.385(6)
C6 H6 0.93
C7 H7 0.93
C8 C9 1.382(6)
C8 C13 1.387(6)
C9 C10 1.384(6)
C9 H9 0.93
C10 C11 1.376(6)
C10 H10 0.93
C11 O1 1.371(8)
C11 C12 1.380(6)
C12 C13 1.385(6)
C12 H12 0.93
C13 H13 0.93
C14 O1 1.447(9)
C14 C15 1.516(7)
C14 H14A 0.97
C14 H14B 0.97
C15 C16 1.518(7)
C15 H15A 0.97
C15 H15B 0.97
C16 C17 1.518(7)
C16 H16A 0.97
C16 H16B 0.97
C17 H17A 0.96
C17 H17B 0.96
C17 H17C 0.96
C18 N2 1.134(9)
C19 C20 1.383(6)
C19 C24 1.386(6)
C19 N2 1.388(9)
C20 C21 1.381(6)
C20 H20 0.93
C21 C22 1.394(6)
C21 H21 0.93
C22 C23 1.387(6)
C22 C25 1.480(9)
C23 C24 1.380(6)
C23 H23 0.93
C24 H24 0.93
C25 C30 1.382(6)
C25 C26 1.396(6)
C26 C27 1.382(6)
C26 H26 0.93
C27 C28 1.381(6)
C27 H27 0.93
C28 O2 1.369(8)
C28 C29 1.380(6)
C29 C30 1.384(6)
C29 H29 0.93
C30 H30 0.93
C31 O2 1.419(9)
C31 C32 1.507(7)
C31 H31A 0.97
C31 H31B 0.97
C32 C33 1.502(8)
C32 H32A 0.97
C32 H32B 0.97
C33 C34 1.503(8)
C33 H33A 0.97
C33 H33B 0.97
C34 H34A 0.96
C34 H34B 0.96
C34 H34C 0.96
